data_7022951
loop_
_publ_author_name
'Scott, Hayley S.'
'Nafady, Ayman'
'Cashion, John D.'
'Bond, Alan M.'
'Moubaraki, Boujemaa'
'Murray, Keith S.'
'Neville, Suzanne M.'

_publ_section_title
;
 A ferrocenyl-substituted 1,2,4-triazole ligand and its Fe(II), Ni(II) and
 Cu(II) 1D-chain complexes.
;
_journal_issue 28
_journal_name_full 'Dalton transactions (Cambridge, England : 2003)'
_journal_page_first 10326
_journal_page_last 10336
_journal_paper_doi 10.1039/c3dt50384d
_journal_volume 42
_journal_year 2013
_chemical_formula_moiety
;
2(C27 H26 Cu Fe2 N9 S), 2(Cl O4), C4 H10 O, 2(C2 H3 N)
;
_chemical_formula_sum 'C62 H68 Cl2 Cu2 Fe4 N20 O9 S2'
_chemical_formula_weight 1722.86
_chemical_name_systematic
;
?
;
_space_group_IT_number 14
_symmetry_cell_setting monoclinic
_symmetry_space_group_name_Hall '-P 2yn'
_symmetry_space_group_name_H-M 'P 1 21/n 1'
_atom_sites_solution_hydrogens geom
_atom_sites_solution_primary direct
_atom_sites_solution_secondary difmap
_audit_creation_date '9 November 2005'
_audit_creation_method SHELXL-97
_cell_angle_alpha 90.00
_cell_angle_beta 91.33(3)
_cell_angle_gamma 90.00
_cell_formula_units_Z 4
_cell_length_a 26.769(5)
_cell_length_b 7.1730(14)
_cell_length_c 37.396(8)
_cell_measurement_temperature 173(2)
_cell_volume 7179(2)
_computing_cell_refinement 'XDS (Kabsch, 1993)'
_computing_data_collection 'Blu-Ice (McPhillips et al, 2002)'
_computing_data_reduction 'XDS (Kabsch, 1993)'
_computing_molecular_graphics X-SEED
_computing_publication_material 'XCIF V6.12 (BrukerAXS, 2001).'
_computing_structure_refinement 'SHELXL-97 (Sheldrick, 1997)'
_computing_structure_solution 'SHELXS-97 (Sheldrick, 1990)'
_diffrn_ambient_temperature 173(2)
_diffrn_measured_fraction_theta_full 0.959
_diffrn_measured_fraction_theta_max 0.922
_diffrn_measurement_device_type 'ADSC Quantum 210r'
_diffrn_measurement_method 'scans in phi'
_diffrn_radiation_monochromator silicon
_diffrn_radiation_source 'Australian synchrotron'
_diffrn_radiation_type synchrotron
_diffrn_radiation_wavelength 0.71073
_diffrn_reflns_av_R_equivalents 0.0432
_diffrn_reflns_av_sigmaI/netI 0.0362
_diffrn_reflns_limit_h_max 34
_diffrn_reflns_limit_h_min -34
_diffrn_reflns_limit_k_max 8
_diffrn_reflns_limit_k_min -8
_diffrn_reflns_limit_l_max 49
_diffrn_reflns_limit_l_min -49
_diffrn_reflns_number 58288
_diffrn_reflns_theta_full 25.00
_diffrn_reflns_theta_max 28.59
_diffrn_reflns_theta_min 1.79
_diffrn_standards_decay_% 0
_diffrn_standards_interval_count 0
_diffrn_standards_interval_time 0
_diffrn_standards_number 0
_exptl_absorpt_coefficient_mu 1.570
_exptl_absorpt_correction_T_max 0.6502
_exptl_absorpt_correction_T_min 0.6502
_exptl_absorpt_correction_type empirical
_exptl_absorpt_process_details sadabs
_exptl_crystal_colour yellow
_exptl_crystal_density_diffrn 1.594
_exptl_crystal_density_method 'not measured'
_exptl_crystal_description block
_exptl_crystal_F_000 3520
_exptl_crystal_size_max 0.02
_exptl_crystal_size_mid 0.02
_exptl_crystal_size_min 0.02
_refine_diff_density_max 1.967
_refine_diff_density_min -1.461
_refine_diff_density_rms 0.128
_refine_ls_extinction_method none
_refine_ls_goodness_of_fit_ref 1.156
_refine_ls_hydrogen_treatment constr
_refine_ls_matrix_type full
_refine_ls_number_parameters 914
_refine_ls_number_reflns 16940
_refine_ls_number_restraints 0
_refine_ls_restrained_S_all 1.156
_refine_ls_R_factor_all 0.0843
_refine_ls_R_factor_gt 0.0734
_refine_ls_shift/su_max 0.000
_refine_ls_shift/su_mean 0.000
_refine_ls_structure_factor_coef Fsqd
_refine_ls_weighting_details 'calc w=1/[\s^2^(Fo^2^)+(0.0460P)^2^+55.0899P] where P=(Fo^2^+2Fc^2^)/3'
_refine_ls_weighting_scheme calc
_refine_ls_wR_factor_gt 0.1815
_refine_ls_wR_factor_ref 0.1871
_reflns_number_gt 14255
_reflns_number_total 16940
_reflns_threshold_expression >2sigma(I)
_cod_data_source_file c3dt50384d.txt
_cod_data_source_block 1
_cod_original_sg_symbol_H-M P21/n
_cod_database_code 7022951

loop_
_symmetry_equiv_pos_as_xyz
'x, y, z'
'-x+1/2, y+1/2, -z+1/2'
'-x, -y, -z'
'x-1/2, -y-1/2, z-1/2'

loop_
_atom_site_label
_atom_site_type_symbol
_atom_site_fract_x
_atom_site_fract_y
_atom_site_fract_z
_atom_site_U_iso_or_equiv
_atom_site_adp_type
_atom_site_occupancy
_atom_site_symmetry_multiplicity
_atom_site_calc_flag
_atom_site_refinement_flags
Cu1 Cu 0.24699(2) 0.09056(9) 0.749087(17) 0.02177(14) Uani 1 1 d .
Fe1 Fe 0.10954(3) 0.03442(11) 0.90209(2) 0.02522(17) Uani 1 1 d .
Fe2 Fe 0.42768(3) -0.10771(13) 0.94669(2) 0.02862(18) Uani 1 1 d .
S1 S 0.25072(8) -0.1060(3) 0.63586(5) 0.0581(6) Uani 1 1 d .
N6 N 0.28735(15) -0.0592(6) 0.78639(11) 0.0218(8) Uani 1 1 d .
N2 N 0.18754(15) -0.0701(6) 0.76049(11) 0.0202(8) Uani 1 1 d .
N1 N 0.26854(17) -0.1614(8) 0.70886(12) 0.0307(10) Uani 1 1 d .
N4 N 0.11753(15) -0.1742(7) 0.78031(11) 0.0240(9) Uani 1 1 d .
N8 N 0.33429(15) -0.1373(6) 0.83207(11) 0.0234(9) Uani 1 1 d .
C2 C 0.14874(17) -0.3193(8) 0.77655(14) 0.0237(10) Uani 1 1 d .
H2 H 0.1409 -0.4451 0.7820 0.028 Uiso 1 1 calc R
N5 N 0.06993(16) -0.1886(8) 0.79534(13) 0.0316(11) Uani 1 1 d .
C3 C 0.14275(19) -0.0224(8) 0.77007(13) 0.0255(10) Uani 1 1 d .
H3 H 0.1299 0.1011 0.7698 0.031 Uiso 1 1 calc R
C1 C 0.2622(2) -0.1334(8) 0.67838(15) 0.0306(12) Uani 1 1 d .
N3 N 0.19156(14) -0.2625(6) 0.76425(11) 0.0204(8) Uani 1 1 d .
N7 N 0.29390(15) -0.2487(6) 0.78580(11) 0.0207(8) Uani 1 1 d .
N9 N 0.36330(16) -0.1300(7) 0.86415(11) 0.0281(10) Uani 1 1 d .
C15 C 0.31187(18) 0.0058(8) 0.81454(14) 0.0260(11) Uani 1 1 d .
H15 H 0.3136 0.1331 0.8215 0.031 Uiso 1 1 calc R
C16 C 0.32255(18) -0.2943(8) 0.81365(13) 0.0228(10) Uani 1 1 d .
H16 H 0.3331 -0.4169 0.8197 0.027 Uiso 1 1 calc R
C4 C 0.0663(2) -0.0603(10) 0.82678(15) 0.0336(13) Uani 1 1 d .
H4A H 0.0692 0.0703 0.8185 0.040 Uiso 1 1 calc R
H4B H 0.0331 -0.0751 0.8376 0.040 Uiso 1 1 calc R
C18 C 0.3576(2) -0.0410(9) 0.92754(14) 0.0319(12) Uani 1 1 d .
C17 C 0.3297(2) -0.1055(10) 0.89482(15) 0.0350(13) Uani 1 1 d .
H17A H 0.3130 -0.2255 0.8999 0.042 Uiso 1 1 calc R
H17B H 0.3035 -0.0132 0.8884 0.042 Uiso 1 1 calc R
C22 C 0.3878(2) 0.1216(9) 0.93105(16) 0.0358(13) Uani 1 1 d .
H22 H 0.3961 0.2051 0.9124 0.043 Uiso 1 1 calc R
C24 C 0.4551(3) -0.3727(11) 0.9451(2) 0.0498(18) Uani 1 1 d .
H24 H 0.4368 -0.4833 0.9496 0.060 Uiso 1 1 calc R
C7 C 0.1780(2) -0.0738(10) 0.88973(18) 0.0405(15) Uani 1 1 d .
H7 H 0.2097 -0.0348 0.8989 0.049 Uiso 1 1 calc R
C5 C 0.10603(18) -0.0986(8) 0.85436(14) 0.0262(11) Uani 1 1 d .
C13 C 0.1110(3) 0.3065(10) 0.91794(19) 0.0429(15) Uani 1 1 d .
H13 H 0.1352 0.3966 0.9114 0.052 Uiso 1 1 calc R
C8 C 0.1481(3) -0.2124(10) 0.90423(19) 0.0439(16) Uani 1 1 d .
H8 H 0.1559 -0.2834 0.9251 0.053 Uiso 1 1 calc R
C6 C 0.15251(19) -0.0001(9) 0.85857(15) 0.0315(12) Uani 1 1 d .
H6 H 0.1643 0.0962 0.8435 0.038 Uiso 1 1 calc R
C23 C 0.4603(3) -0.2856(12) 0.91148(19) 0.0496(19) Uani 1 1 d .
H23 H 0.4462 -0.3294 0.8895 0.060 Uiso 1 1 calc R
C20 C 0.3828(2) -0.0112(10) 0.98652(16) 0.0385(14) Uani 1 1 d .
H20 H 0.3866 -0.0331 1.0115 0.046 Uiso 1 1 calc R
C21 C 0.4034(2) 0.1367(10) 0.96771(16) 0.0380(14) Uani 1 1 d .
H21 H 0.4242 0.2316 0.9776 0.046 Uiso 1 1 calc R
C26 C 0.5037(2) -0.1108(11) 0.95249(18) 0.0408(15) Uani 1 1 d .
H26 H 0.5240 -0.0160 0.9631 0.049 Uiso 1 1 calc R
C11 C 0.0700(4) 0.0795(12) 0.9475(2) 0.063(2) Uani 1 1 d .
H11 H 0.0617 -0.0112 0.9650 0.076 Uiso 1 1 calc R
C14 C 0.0662(3) 0.2659(12) 0.8991(2) 0.056(2) Uani 1 1 d .
H14 H 0.0548 0.3241 0.8776 0.068 Uiso 1 1 calc R
C25 C 0.4822(2) -0.2652(11) 0.97084(18) 0.0428(15) Uani 1 1 d .
H25 H 0.4855 -0.2911 0.9957 0.051 Uiso 1 1 calc R
C19 C 0.3553(2) -0.1225(10) 0.96206(16) 0.0375(14) Uani 1 1 d .
H19 H 0.3381 -0.2341 0.9677 0.045 Uiso 1 1 calc R
C10 C 0.0411(3) 0.1248(13) 0.9175(3) 0.070(3) Uani 1 1 d .
H10 H 0.0100 0.0702 0.9107 0.084 Uiso 1 1 calc R
C12 C 0.1136(3) 0.1902(11) 0.94792(17) 0.0455(16) Uani 1 1 d .
H12 H 0.1399 0.1864 0.9654 0.055 Uiso 1 1 calc R
C27 C 0.4896(2) -0.1235(11) 0.91573(17) 0.0435(16) Uani 1 1 d .
H27 H 0.4983 -0.0385 0.8974 0.052 Uiso 1 1 calc R
Fe3 Fe 0.57679(3) 0.04003(10) 0.552392(18) 0.02013(15) Uani 1 1 d .
Cu2 Cu 0.74543(2) -0.24693(9) 0.753648(16) 0.01907(13) Uani 1 1 d .
Fe4 Fe 0.86808(4) -0.01741(15) 0.59442(2) 0.0432(2) Uani 1 1 d .
Cl1 Cl 0.57288(4) -0.56739(19) 0.68473(3) 0.0257(3) Uani 1 1 d .
S2 S 0.75617(6) 0.0490(3) 0.86405(4) 0.0388(3) Uani 1 1 d .
N12 N 0.71400(14) 0.0916(6) 0.71141(11) 0.0195(8) Uani 1 1 d .
O5 O 0.57064(16) -0.7506(7) 0.66866(12) 0.0396(10) Uani 1 1 d .
N16 N 0.81287(14) 0.0826(6) 0.73733(11) 0.0197(8) Uani 1 1 d .
N17 N 0.88232(15) -0.0425(7) 0.72068(11) 0.0238(9) Uani 1 1 d .
N13 N 0.66736(14) -0.0096(6) 0.66736(11) 0.0201(8) Uani 1 1 d .
N15 N 0.80820(14) -0.1103(6) 0.73896(10) 0.0181(8) Uani 1 1 d .
N11 N 0.70649(14) -0.0967(6) 0.71607(10) 0.0188(8) Uani 1 1 d .
C42 C 0.85049(18) -0.1817(8) 0.72901(13) 0.0235(10) Uani 1 1 d .
H42 H 0.8578 -0.3112 0.7278 0.028 Uiso 1 1 calc R
C29 C 0.67778(18) -0.1551(8) 0.68922(13) 0.0221(10) Uani 1 1 d .
H29 H 0.6663 -0.2792 0.6858 0.026 Uiso 1 1 calc R
N14 N 0.63873(15) -0.0259(7) 0.63561(11) 0.0250(9) Uani 1 1 d .
O3 O 0.62326(14) -0.5321(6) 0.69718(11) 0.0321(9) Uani 1 1 d .
N10 N 0.73007(17) -0.0130(8) 0.79255(13) 0.0330(11) Uani 1 1 d .
C28 C 0.7397(2) 0.0149(8) 0.82236(15) 0.0298(11) Uani 1 1 d .
O2 O 0.53979(14) -0.5626(7) 0.71497(10) 0.0350(9) Uani 1 1 d .
C30 C 0.69004(18) 0.1419(8) 0.68210(13) 0.0231(10) Uani 1 1 d .
H30 H 0.6887 0.2648 0.6727 0.028 Uiso 1 1 calc R
C39 C 0.5659(2) 0.3149(8) 0.54181(15) 0.0284(11) Uani 1 1 d .
H39 H 0.5881 0.3940 0.5294 0.034 Uiso 1 1 calc R
N18 N 0.92950(15) -0.0547(7) 0.70484(12) 0.0292(10) Uani 1 1 d .
C32 C 0.64013(18) -0.0819(7) 0.57219(13) 0.0229(10) Uani 1 1 d .
C36 C 0.6473(2) -0.0226(8) 0.53620(14) 0.0275(11) Uani 1 1 d .
H36 H 0.6718 0.0630 0.5284 0.033 Uiso 1 1 calc R
C37 C 0.50257(19) 0.1087(8) 0.55361(14) 0.0272(11) Uani 1 1 d .
H37 H 0.4751 0.0256 0.5507 0.033 Uiso 1 1 calc R
C44 C 0.9232(2) -0.1273(9) 0.66753(15) 0.0330(13) Uani 1 1 d .
H44A H 0.9561 -0.1343 0.6562 0.040 Uiso 1 1 calc R
H44B H 0.9089 -0.2545 0.6681 0.040 Uiso 1 1 calc R
C33 C 0.59958(19) -0.2139(7) 0.57237(15) 0.0254(10) Uani 1 1 d .
H33 H 0.5870 -0.2770 0.5926 0.030 Uiso 1 1 calc R
C31 C 0.67073(18) -0.0230(8) 0.60395(13) 0.0244(10) Uani 1 1 d .
H31A H 0.6993 -0.1090 0.6076 0.029 Uiso 1 1 calc R
H31B H 0.6840 0.1042 0.6002 0.029 Uiso 1 1 calc R
C38 C 0.52683(19) 0.2070(8) 0.52591(14) 0.0253(10) Uani 1 1 d .
H38 H 0.5184 0.2015 0.5011 0.030 Uiso 1 1 calc R
O4 O 0.55811(17) -0.4310(7) 0.65859(12) 0.0457(12) Uani 1 1 d .
C46 C 0.8360(2) -0.0188(10) 0.64348(16) 0.0371(14) Uani 1 1 d .
H46 H 0.8163 -0.1145 0.6536 0.045 Uiso 1 1 calc R
C34 C 0.5821(2) -0.2313(8) 0.53619(15) 0.0292(11) Uani 1 1 d .
H34 H 0.5552 -0.3088 0.5282 0.035 Uiso 1 1 calc R
C45 C 0.8898(2) -0.0042(9) 0.64636(15) 0.0328(12) Uani 1 1 d .
C41 C 0.5272(2) 0.1581(8) 0.58689(14) 0.0284(11) Uani 1 1 d .
H41 H 0.5188 0.1135 0.6099 0.034 Uiso 1 1 calc R
C35 C 0.6108(2) -0.1155(9) 0.51410(15) 0.0307(12) Uani 1 1 d .
H35 H 0.6066 -0.1017 0.4889 0.037 Uiso 1 1 calc R
C40 C 0.5661(2) 0.2848(8) 0.57929(14) 0.0269(11) Uani 1 1 d .
H40 H 0.5884 0.3401 0.5963 0.032 Uiso 1 1 calc R
C54 C 0.8458(3) -0.2533(12) 0.56922(18) 0.0481(17) Uani 1 1 d .
H54 H 0.8230 -0.3425 0.5781 0.058 Uiso 1 1 calc R
C53 C 0.8324(5) -0.0995(15) 0.5484(2) 0.077(3) Uani 1 1 d .
H53 H 0.7996 -0.0648 0.5408 0.093 Uiso 1 1 calc R
C51 C 0.9173(5) -0.104(2) 0.5573(3) 0.108(5) Uani 1 1 d .
H51 H 0.9517 -0.0710 0.5565 0.129 Uiso 1 1 calc R
C50 C 0.8974(3) -0.2576(14) 0.5751(2) 0.062(2) Uani 1 1 d .
H50 H 0.9156 -0.3479 0.5887 0.074 Uiso 1 1 calc R
C49 C 0.9042(3) 0.1629(11) 0.62822(19) 0.0507(18) Uani 1 1 d .
H49 H 0.9372 0.2103 0.6260 0.061 Uiso 1 1 calc R
C47 C 0.8176(3) 0.1344(12) 0.6229(2) 0.057(2) Uani 1 1 d .
H47 H 0.7837 0.1576 0.6163 0.068 Uiso 1 1 calc R
Cl2 Cl 0.93121(5) 0.1849(2) 0.31611(4) 0.0317(3) Uani 1 1 d .
O8 O 0.96419(15) 0.2042(7) 0.28604(11) 0.0396(10) Uani 1 1 d .
O7 O 0.88041(15) 0.1748(7) 0.30311(12) 0.0404(10) Uani 1 1 d .
O6 O 0.93717(19) 0.3414(9) 0.33960(15) 0.0617(16) Uani 1 1 d .
O9 O 0.9436(2) 0.0198(10) 0.33516(17) 0.076(2) Uani 1 1 d .
C9 C 0.1036(2) -0.2301(8) 0.88256(15) 0.0320(12) Uani 1 1 d .
H9 H 0.0771 -0.3152 0.8864 0.038 Uiso 1 1 calc R
C48 C 0.8587(4) 0.2445(12) 0.6140(2) 0.066(2) Uani 1 1 d .
H48 H 0.8569 0.3568 0.6006 0.079 Uiso 1 1 calc R
C52 C 0.8769(7) -0.0060(18) 0.5407(2) 0.112(6) Uani 1 1 d .
H52 H 0.8795 0.1041 0.5267 0.134 Uiso 1 1 calc R
C62 C 0.9506(3) -0.3334(11) 0.2785(2) 0.0482(17) Uani 1 1 d .
C55 C 0.2142(3) -0.0095(12) 1.0403(2) 0.056(2) Uani 1 1 d .
H55A H 0.2295 0.0588 1.0604 0.084 Uiso 1 1 calc R
H55B H 0.2174 -0.1438 1.0445 0.084 Uiso 1 1 calc R
H55C H 0.1788 0.0238 1.0380 0.084 Uiso 1 1 calc R
C60 C 0.5503(3) -1.0457(10) 0.7244(2) 0.0464(16) Uani 1 1 d .
C59 C 0.5127(3) -1.0785(11) 0.6957(2) 0.0492(17) Uani 1 1 d .
H59A H 0.4932 -1.1899 0.7013 0.074 Uiso 1 1 calc R
H59B H 0.5295 -1.0970 0.6729 0.074 Uiso 1 1 calc R
H59C H 0.4903 -0.9705 0.6937 0.074 Uiso 1 1 calc R
C61 C 0.9913(3) -0.3296(12) 0.3051(2) 0.0528(19) Uani 1 1 d .
H61A H 1.0140 -0.4339 0.3009 0.079 Uiso 1 1 calc R
H61B H 0.9776 -0.3407 0.3291 0.079 Uiso 1 1 calc R
H61C H 1.0095 -0.2118 0.3032 0.079 Uiso 1 1 calc R
C57 C 0.2572(4) 0.2908(13) 0.9678(2) 0.065(2) Uani 1 1 d .
H57A H 0.2453 0.2162 0.9470 0.077 Uiso 1 1 calc R
H57B H 0.2937 0.2714 0.9707 0.077 Uiso 1 1 calc R
C56 C 0.2397(4) 0.0399(13) 1.0071(3) 0.071(3) Uani 1 1 d .
H56A H 0.2758 0.0122 1.0099 0.085 Uiso 1 1 calc R
H56B H 0.2261 -0.0369 0.9871 0.085 Uiso 1 1 calc R
N20 N 0.9191(2) -0.3326(9) 0.2568(2) 0.0579(18) Uani 1 1 d .
N19 N 0.5792(2) -1.0186(10) 0.7470(2) 0.062(2) Uani 1 1 d .
O1 O 0.23320(16) 0.2307(7) 0.99880(11) 0.0375(10) Uani 1 1 d .
C58 C 0.2469(3) 0.4907(12) 0.9612(2) 0.055(2) Uani 1 1 d .
H58A H 0.2107 0.5101 0.9588 0.082 Uiso 1 1 calc R
H58B H 0.2628 0.5296 0.9390 0.082 Uiso 1 1 calc R
H58C H 0.2602 0.5648 0.9812 0.082 Uiso 1 1 calc R
C43 C 0.85791(17) 0.1186(8) 0.72591(13) 0.0219(10) Uani 1 1 d .
H43 H 0.8711 0.2395 0.7220 0.026 Uiso 1 1 calc R

loop_
_atom_site_aniso_label
_atom_site_aniso_U_11
_atom_site_aniso_U_22
_atom_site_aniso_U_33
_atom_site_aniso_U_23
_atom_site_aniso_U_13
_atom_site_aniso_U_12
Cu1 0.0165(3) 0.0183(3) 0.0301(3) 0.0062(2) -0.0074(2) -0.0030(2)
Fe1 0.0222(3) 0.0256(4) 0.0280(4) -0.0043(3) 0.0011(3) -0.0018(3)
Fe2 0.0218(4) 0.0379(5) 0.0259(4) -0.0017(3) -0.0030(3) -0.0022(3)
S1 0.0724(13) 0.0706(14) 0.0317(8) 0.0106(8) 0.0074(8) 0.0304(11)
N6 0.0187(19) 0.015(2) 0.031(2) 0.0027(16) -0.0056(15) -0.0027(15)
N2 0.0213(19) 0.018(2) 0.0212(18) 0.0006(15) -0.0051(14) 0.0018(16)
N1 0.022(2) 0.042(3) 0.028(2) -0.001(2) -0.0014(17) -0.004(2)
N4 0.0180(19) 0.029(2) 0.025(2) -0.0044(17) -0.0041(15) 0.0016(17)
N8 0.0182(19) 0.027(2) 0.025(2) 0.0021(17) -0.0061(15) -0.0013(16)
C2 0.016(2) 0.024(3) 0.031(3) -0.0032(19) -0.0036(18) -0.0003(18)
N5 0.017(2) 0.045(3) 0.033(2) -0.010(2) 0.0006(17) -0.0008(19)
C3 0.025(2) 0.025(3) 0.027(2) 0.0007(19) -0.0014(19) 0.004(2)
C1 0.029(3) 0.028(3) 0.036(3) 0.000(2) 0.004(2) 0.001(2)
N3 0.0156(18) 0.015(2) 0.030(2) -0.0021(16) -0.0061(15) -0.0015(15)
N7 0.0182(18) 0.018(2) 0.025(2) -0.0008(15) -0.0045(15) 0.0031(15)
N9 0.020(2) 0.042(3) 0.022(2) 0.0000(18) -0.0081(16) 0.0004(19)
C15 0.020(2) 0.024(3) 0.033(3) 0.001(2) -0.0083(19) -0.0046(19)
C16 0.018(2) 0.025(3) 0.025(2) 0.0020(19) -0.0036(17) 0.0045(19)
C4 0.020(2) 0.047(4) 0.034(3) -0.009(3) -0.003(2) 0.007(2)
C18 0.022(2) 0.048(4) 0.026(3) 0.001(2) -0.0033(19) 0.004(2)
C17 0.024(3) 0.053(4) 0.028(3) 0.002(3) -0.001(2) -0.005(3)
C22 0.037(3) 0.036(4) 0.034(3) 0.000(2) -0.002(2) 0.006(3)
C24 0.042(4) 0.035(4) 0.072(5) -0.004(3) -0.017(3) 0.012(3)
C7 0.024(3) 0.050(4) 0.048(4) -0.015(3) -0.009(2) 0.006(3)
C5 0.018(2) 0.029(3) 0.031(3) -0.006(2) 0.0016(18) 0.002(2)
C13 0.045(4) 0.029(4) 0.054(4) -0.010(3) 0.011(3) -0.006(3)
C8 0.048(4) 0.034(4) 0.050(4) 0.002(3) -0.006(3) 0.018(3)
C6 0.020(2) 0.041(4) 0.034(3) -0.006(2) 0.005(2) -0.002(2)
C23 0.040(3) 0.065(5) 0.044(4) -0.021(3) -0.014(3) 0.015(3)
C20 0.028(3) 0.057(4) 0.031(3) -0.001(3) 0.001(2) 0.004(3)
C21 0.039(3) 0.042(4) 0.033(3) -0.008(3) -0.004(2) 0.011(3)
C26 0.017(2) 0.058(4) 0.048(4) -0.010(3) 0.000(2) 0.002(3)
C11 0.090(6) 0.046(5) 0.056(5) -0.013(4) 0.041(5) -0.015(4)
C14 0.052(4) 0.056(5) 0.061(5) -0.024(4) -0.018(3) 0.033(4)
C25 0.031(3) 0.054(4) 0.043(3) 0.004(3) -0.007(2) 0.011(3)
C19 0.022(3) 0.055(4) 0.035(3) 0.004(3) 0.003(2) -0.006(3)
C10 0.029(3) 0.071(6) 0.111(7) -0.063(6) 0.016(4) -0.007(4)
C12 0.059(4) 0.043(4) 0.034(3) -0.015(3) 0.001(3) 0.003(3)
C27 0.032(3) 0.064(5) 0.035(3) -0.006(3) 0.005(2) 0.002(3)
Fe3 0.0208(3) 0.0187(4) 0.0207(3) 0.0001(3) -0.0047(2) -0.0002(3)
Cu2 0.0135(2) 0.0170(3) 0.0263(3) 0.0046(2) -0.0072(2) -0.0018(2)
Fe4 0.0580(6) 0.0426(6) 0.0289(4) 0.0015(4) 0.0000(4) -0.0139(5)
Cl1 0.0183(5) 0.0304(7) 0.0283(6) -0.0002(5) -0.0042(4) -0.0016(5)
S2 0.0438(8) 0.0424(9) 0.0301(7) -0.0044(6) -0.0006(6) -0.0053(7)
N12 0.0173(18) 0.015(2) 0.026(2) 0.0009(15) -0.0060(14) 0.0016(15)
O5 0.039(2) 0.037(3) 0.043(2) -0.0126(19) 0.0001(18) -0.0109(19)
N16 0.0175(18) 0.017(2) 0.0244(19) -0.0008(15) -0.0069(14) -0.0023(15)
N17 0.0143(18) 0.028(2) 0.029(2) -0.0023(17) -0.0015(15) -0.0005(16)
N13 0.0156(17) 0.023(2) 0.0211(19) 0.0001(15) -0.0065(14) 0.0008(15)
N15 0.0168(18) 0.014(2) 0.0230(19) -0.0010(14) -0.0053(14) 0.0020(15)
N11 0.0146(17) 0.019(2) 0.0229(19) 0.0008(15) -0.0037(14) -0.0026(15)
C42 0.019(2) 0.025(3) 0.026(2) 0.0010(19) -0.0061(18) 0.0013(19)
C29 0.019(2) 0.024(3) 0.023(2) 0.0018(18) -0.0054(17) -0.0047(18)
N14 0.0196(19) 0.034(3) 0.022(2) -0.0003(17) -0.0078(15) -0.0048(17)
O3 0.0200(17) 0.038(2) 0.038(2) 0.0006(17) -0.0052(15) -0.0069(16)
N10 0.026(2) 0.038(3) 0.034(2) -0.009(2) -0.0099(18) 0.008(2)
C28 0.024(2) 0.029(3) 0.037(3) -0.004(2) 0.002(2) 0.001(2)
O2 0.0230(18) 0.054(3) 0.0280(19) -0.0028(18) -0.0007(14) -0.0003(18)
C30 0.020(2) 0.023(3) 0.027(2) -0.0004(19) -0.0067(18) 0.0036(18)
C39 0.029(3) 0.021(3) 0.035(3) 0.002(2) -0.002(2) 0.008(2)
N18 0.0125(18) 0.040(3) 0.035(2) -0.003(2) -0.0003(16) 0.0030(18)
C32 0.023(2) 0.020(3) 0.025(2) -0.0004(18) -0.0053(18) 0.0044(19)
C36 0.026(2) 0.031(3) 0.026(2) 0.000(2) -0.0008(19) 0.005(2)
C37 0.022(2) 0.027(3) 0.033(3) 0.000(2) -0.0043(19) 0.002(2)
C44 0.020(2) 0.042(4) 0.037(3) -0.008(2) 0.005(2) 0.005(2)
C33 0.025(2) 0.014(3) 0.036(3) 0.0011(19) -0.007(2) 0.0031(19)
C31 0.018(2) 0.029(3) 0.026(2) 0.000(2) -0.0043(18) 0.0013(19)
C38 0.022(2) 0.026(3) 0.027(2) 0.0016(19) -0.0058(18) 0.005(2)
O4 0.040(2) 0.054(3) 0.043(2) 0.017(2) 0.0002(19) 0.014(2)
C46 0.032(3) 0.048(4) 0.031(3) -0.008(3) -0.004(2) 0.004(3)
C34 0.034(3) 0.021(3) 0.032(3) -0.007(2) -0.009(2) 0.004(2)
C45 0.031(3) 0.038(4) 0.029(3) -0.006(2) 0.003(2) 0.000(2)
C41 0.028(3) 0.033(3) 0.024(2) 0.000(2) 0.0008(19) 0.005(2)
C35 0.033(3) 0.032(3) 0.026(3) -0.004(2) -0.004(2) 0.010(2)
C40 0.030(3) 0.023(3) 0.028(2) -0.0059(19) -0.007(2) 0.004(2)
C54 0.049(4) 0.061(5) 0.034(3) -0.010(3) 0.002(3) -0.007(3)
C53 0.113(8) 0.080(7) 0.038(4) -0.008(4) -0.023(5) -0.006(6)
C51 0.088(8) 0.162(14) 0.074(7) -0.055(8) 0.040(6) -0.080(9)
C50 0.049(4) 0.080(6) 0.056(4) -0.035(4) 0.006(3) -0.007(4)
C49 0.064(5) 0.041(4) 0.047(4) -0.003(3) -0.002(3) -0.021(4)
C47 0.060(5) 0.045(5) 0.064(5) -0.006(4) -0.024(4) 0.016(4)
Cl2 0.0207(6) 0.0394(8) 0.0347(7) -0.0010(5) -0.0033(5) 0.0022(5)
O8 0.0225(19) 0.058(3) 0.038(2) -0.001(2) 0.0019(16) 0.0034(19)
O7 0.0230(19) 0.054(3) 0.044(2) -0.002(2) -0.0050(17) -0.0033(19)
O6 0.043(3) 0.079(4) 0.063(3) -0.035(3) 0.009(2) -0.018(3)
O9 0.074(4) 0.082(5) 0.071(4) 0.041(4) 0.006(3) 0.024(4)
C9 0.034(3) 0.025(3) 0.037(3) -0.005(2) 0.002(2) -0.001(2)
C48 0.095(7) 0.034(5) 0.067(5) 0.001(4) -0.023(5) 0.003(4)
C52 0.219(17) 0.088(9) 0.029(4) 0.001(4) 0.021(7) -0.071(10)
C62 0.038(4) 0.044(4) 0.063(5) -0.002(3) -0.004(3) 0.001(3)
C55 0.049(4) 0.053(5) 0.067(5) 0.019(4) 0.002(4) -0.001(4)
C60 0.038(3) 0.033(4) 0.067(5) 0.006(3) -0.008(3) -0.003(3)
C59 0.041(4) 0.041(4) 0.066(5) -0.004(3) -0.002(3) -0.006(3)
C61 0.036(3) 0.061(5) 0.061(5) -0.008(4) -0.008(3) -0.008(3)
C57 0.078(6) 0.062(6) 0.054(5) 0.003(4) 0.028(4) 0.005(5)
C56 0.077(6) 0.051(6) 0.085(6) 0.016(5) 0.028(5) 0.023(5)
N20 0.045(3) 0.040(4) 0.088(5) -0.007(3) -0.019(3) 0.011(3)
N19 0.046(4) 0.042(4) 0.095(5) 0.016(3) -0.032(4) -0.008(3)
O1 0.034(2) 0.042(3) 0.036(2) 0.0056(18) 0.0038(17) 0.0037(19)
C58 0.061(5) 0.063(5) 0.040(4) 0.011(3) -0.005(3) -0.017(4)
C43 0.015(2) 0.024(3) 0.026(2) -0.0013(18) -0.0044(17) -0.0016(18)

loop_
_atom_type_symbol
_atom_type_description
_atom_type_scat_dispersion_real
_atom_type_scat_dispersion_imag
_atom_type_scat_source
C C 0.0033 0.0016 'International Tables Vol C Tables 4.2.6.8 and 6.1.1.4'
H H 0.0000 0.0000 'International Tables Vol C Tables 4.2.6.8 and 6.1.1.4'
N N 0.0061 0.0033 'International Tables Vol C Tables 4.2.6.8 and 6.1.1.4'
S S 0.1246 0.1234 'International Tables Vol C Tables 4.2.6.8 and 6.1.1.4'
Fe Fe 0.3463 0.8444 'International Tables Vol C Tables 4.2.6.8 and 6.1.1.4'
Cu Cu 0.3201 1.2651 'International Tables Vol C Tables 4.2.6.8 and 6.1.1.4'
Cl Cl 0.1484 0.1585 'International Tables Vol C Tables 4.2.6.8 and 6.1.1.4'
O O 0.0106 0.0060 'International Tables Vol C Tables 4.2.6.8 and 6.1.1.4'

loop_
_geom_angle_atom_site_label_1
_geom_angle_atom_site_label_2
_geom_angle_atom_site_label_3
_geom_angle
_geom_angle_site_symmetry_1
_geom_angle_site_symmetry_3
N2 Cu1 N3 176.21(18) . 2_556
N2 Cu1 N7 92.52(16) . 2_556
N3 Cu1 N7 88.57(16) 2_556 2_556
N2 Cu1 N6 87.86(16) . .
N3 Cu1 N6 91.27(16) 2_556 .
N7 Cu1 N6 176.62(18) 2_556 .
N2 Cu1 N1 97.73(17) . 2_556
N3 Cu1 N1 85.99(17) 2_556 2_556
N7 Cu1 N1 84.39(17) 2_556 2_556
N6 Cu1 N1 92.24(17) . 2_556
N2 Cu1 N1 84.60(17) . .
N3 Cu1 N1 91.64(17) 2_556 .
N7 Cu1 N1 98.98(17) 2_556 .
N6 Cu1 N1 84.40(17) . .
N1 Cu1 N1 175.85(4) 2_556 .
C5 Fe1 C14 108.8(3) . .
C5 Fe1 C6 41.5(2) . .
C14 Fe1 C6 113.0(3) . .
C5 Fe1 C9 40.9(2) . .
C14 Fe1 C9 134.7(3) . .
C6 Fe1 C9 68.9(2) . .
C5 Fe1 C10 112.1(3) . .
C14 Fe1 C10 40.4(4) . .
C6 Fe1 C10 142.7(4) . .
C9 Fe1 C10 109.6(3) . .
C5 Fe1 C13 135.0(3) . .
C14 Fe1 C13 40.5(3) . .
C6 Fe1 C13 110.0(3) . .
C9 Fe1 C13 174.7(3) . .
C10 Fe1 C13 68.0(3) . .
C5 Fe1 C12 175.0(3) . .
C14 Fe1 C12 67.5(3) . .
C6 Fe1 C12 135.9(3) . .
C9 Fe1 C12 144.2(3) . .
C10 Fe1 C12 67.6(3) . .
C13 Fe1 C12 40.0(3) . .
C5 Fe1 C11 142.3(3) . .
C14 Fe1 C11 67.0(4) . .
C6 Fe1 C11 176.2(3) . .
C9 Fe1 C11 114.0(3) . .
C10 Fe1 C11 39.6(4) . .
C13 Fe1 C11 67.4(3) . .
C12 Fe1 C11 40.3(3) . .
C5 Fe1 C8 68.9(3) . .
C14 Fe1 C8 175.2(3) . .
C6 Fe1 C8 68.4(3) . .
C9 Fe1 C8 40.9(3) . .
C10 Fe1 C8 135.9(4) . .
C13 Fe1 C8 144.0(3) . .
C12 Fe1 C8 115.0(3) . .
C11 Fe1 C8 111.9(4) . .
C5 Fe1 C7 69.3(2) . .
C14 Fe1 C7 144.1(4) . .
C6 Fe1 C7 41.2(2) . .
C9 Fe1 C7 68.2(3) . .
C10 Fe1 C7 175.2(4) . .
C13 Fe1 C7 114.6(3) . .
C12 Fe1 C7 111.4(3) . .
C11 Fe1 C7 136.7(4) . .
C8 Fe1 C7 39.7(3) . .
C21 Fe2 C19 67.7(3) . .
C21 Fe2 C24 159.0(3) . .
C19 Fe2 C24 107.8(3) . .
C21 Fe2 C22 41.0(2) . .
C19 Fe2 C22 68.1(3) . .
C24 Fe2 C22 158.4(3) . .
C21 Fe2 C25 122.6(3) . .
C19 Fe2 C25 121.5(3) . .
C24 Fe2 C25 40.8(3) . .
C22 Fe2 C25 159.8(3) . .
C21 Fe2 C26 107.2(3) . .
C19 Fe2 C26 157.2(3) . .
C24 Fe2 C26 68.5(3) . .
C22 Fe2 C26 123.6(3) . .
C25 Fe2 C26 41.0(3) . .
C21 Fe2 C23 158.8(3) . .
C19 Fe2 C23 124.9(3) . .
C24 Fe2 C23 40.5(3) . .
C22 Fe2 C23 123.2(3) . .
C25 Fe2 C23 68.1(3) . .
C26 Fe2 C23 67.8(3) . .
C21 Fe2 C27 122.5(3) . .
C19 Fe2 C27 160.9(3) . .
C24 Fe2 C27 68.6(3) . .
C22 Fe2 C27 107.9(3) . .
C25 Fe2 C27 68.9(3) . .
C26 Fe2 C27 40.6(2) . .
C23 Fe2 C27 40.3(3) . .
C21 Fe2 C18 68.6(3) . .
C19 Fe2 C18 40.7(2) . .
C24 Fe2 C18 122.3(3) . .
C22 Fe2 C18 40.7(3) . .
C25 Fe2 C18 157.5(3) . .
C26 Fe2 C18 160.4(3) . .
C23 Fe2 C18 108.8(2) . .
C27 Fe2 C18 124.2(2) . .
C21 Fe2 C20 39.8(3) . .
C19 Fe2 C20 40.3(3) . .
C24 Fe2 C20 123.6(3) . .
C22 Fe2 C20 68.0(3) . .
C25 Fe2 C20 106.9(3) . .
C26 Fe2 C20 121.7(3) . .
C23 Fe2 C20 160.5(3) . .
C27 Fe2 C20 157.4(3) . .
C18 Fe2 C20 68.2(2) . .
C15 N6 N7 107.7(4) . .
C15 N6 Cu1 127.2(4) . .
N7 N6 Cu1 125.1(3) . .
C3 N2 N3 107.6(4) . .
C3 N2 Cu1 130.0(4) . .
N3 N2 Cu1 121.9(3) . .
C1 N1 Cu1 137.7(5) . 2_546
C1 N1 Cu1 116.5(5) . .
Cu1 N1 Cu1 95.61(16) 2_546 .
C3 N4 C2 106.3(4) . .
C3 N4 N5 129.7(5) . .
C2 N4 N5 123.7(5) . .
C15 N8 C16 106.9(4) . .
C15 N8 N9 127.8(5) . .
C16 N8 N9 125.3(4) . .
N3 C2 N4 110.3(5) . .
N3 C2 H2 124.8 . .
N4 C2 H2 124.8 . .
N4 N5 C4 110.1(4) . .
N2 C3 N4 109.7(5) . .
N2 C3 H3 125.1 . .
N4 C3 H3 125.1 . .
N1 C1 S1 176.2(6) . .
C2 N3 N2 106.1(4) . .
C2 N3 Cu1 130.3(4) . 2_546
N2 N3 Cu1 123.5(3) . 2_546
C16 N7 N6 107.8(4) . .
C16 N7 Cu1 131.1(4) . 2_546
N6 N7 Cu1 120.2(3) . 2_546
N8 N9 C17 109.2(4) . .
N6 C15 N8 109.1(5) . .
N6 C15 H15 125.5 . .
N8 C15 H15 125.5 . .
N7 C16 N8 108.6(5) . .
N7 C16 H16 125.7 . .
N8 C16 H16 125.7 . .
C5 C4 N5 111.8(5) . .
C5 C4 H4A 109.3 . .
N5 C4 H4A 109.3 . .
C5 C4 H4B 109.3 . .
N5 C4 H4B 109.3 . .
H4A C4 H4B 107.9 . .
C19 C18 C22 106.9(5) . .
C19 C18 C17 125.9(6) . .
C22 C18 C17 127.0(5) . .
C19 C18 Fe2 69.2(3) . .
C22 C18 Fe2 69.3(3) . .
C17 C18 Fe2 130.6(4) . .
N9 C17 C18 111.7(4) . .
N9 C17 H17A 109.3 . .
C18 C17 H17A 109.3 . .
N9 C17 H17B 109.3 . .
C18 C17 H17B 109.3 . .
H17A C17 H17B 107.9 . .
C18 C22 C21 107.6(6) . .
C18 C22 Fe2 70.0(3) . .
C21 C22 Fe2 69.3(4) . .
C18 C22 H22 126.2 . .
C21 C22 H22 126.2 . .
Fe2 C22 H22 126.1 . .
C23 C24 C25 107.7(7) . .
C23 C24 Fe2 70.0(4) . .
C25 C24 Fe2 69.7(4) . .
C23 C24 H24 126.1 . .
C25 C24 H24 126.1 . .
Fe2 C24 H24 125.8 . .
C8 C7 C6 108.2(5) . .
C8 C7 Fe1 70.0(4) . .
C6 C7 Fe1 68.6(3) . .
C8 C7 H7 125.9 . .
C6 C7 H7 125.9 . .
Fe1 C7 H7 127.1 . .
C9 C5 C6 107.4(5) . .
C9 C5 C4 126.4(5) . .
C6 C5 C4 126.0(6) . .
C9 C5 Fe1 70.1(3) . .
C6 C5 Fe1 69.5(3) . .
C4 C5 Fe1 122.8(4) . .
C12 C13 C14 107.6(7) . .
C12 C13 Fe1 70.3(4) . .
C14 C13 Fe1 69.3(4) . .
C12 C13 H13 126.2 . .
C14 C13 H13 126.2 . .
Fe1 C13 H13 125.8 . .
C7 C8 C9 108.7(6) . .
C7 C8 Fe1 70.2(4) . .
C9 C8 Fe1 69.1(3) . .
C7 C8 H8 125.7 . .
C9 C8 H8 125.7 . .
Fe1 C8 H8 126.6 . .
C5 C6 C7 107.5(5) . .
C5 C6 Fe1 69.0(3) . .
C7 C6 Fe1 70.2(3) . .
C5 C6 H6 126.2 . .
C7 C6 H6 126.2 . .
Fe1 C6 H6 126.1 . .
C27 C23 C24 109.3(6) . .
C27 C23 Fe2 69.9(4) . .
C24 C23 Fe2 69.6(4) . .
C27 C23 H23 125.4 . .
C24 C23 H23 125.4 . .
Fe2 C23 H23 126.7 . .
C21 C20 C19 108.1(6) . .
C21 C20 Fe2 69.3(3) . .
C19 C20 Fe2 69.1(3) . .
C21 C20 H20 126.0 . .
C19 C20 H20 126.0 . .
Fe2 C20 H20 127.2 . .
C20 C21 C22 108.5(6) . .
C20 C21 Fe2 70.9(4) . .
C22 C21 Fe2 69.7(4) . .
C20 C21 H21 125.7 . .
C22 C21 H21 125.7 . .
Fe2 C21 H21 125.3 . .
C27 C26 C25 108.3(6) . .
C27 C26 Fe2 69.8(3) . .
C25 C26 Fe2 69.4(3) . .
C27 C26 H26 125.9 . .
C25 C26 H26 125.9 . .
Fe2 C26 H26 126.5 . .
C10 C11 C12 108.7(8) . .
C10 C11 Fe1 69.8(4) . .
C12 C11 Fe1 69.8(4) . .
C10 C11 H11 125.6 . .
C12 C11 H11 125.6 . .
Fe1 C11 H11 126.4 . .
C10 C14 C13 108.4(7) . .
C10 C14 Fe1 70.2(5) . .
C13 C14 Fe1 70.2(4) . .
C10 C14 H14 125.8 . .
C13 C14 H14 125.8 . .
Fe1 C14 H14 125.3 . .
C24 C25 C26 107.4(6) . .
C24 C25 Fe2 69.6(4) . .
C26 C25 Fe2 69.6(4) . .
C24 C25 H25 126.3 . .
C26 C25 H25 126.3 . .
Fe2 C25 H25 126.1 . .
C20 C19 C18 108.9(6) . .
C20 C19 Fe2 70.6(3) . .
C18 C19 Fe2 70.2(3) . .
C20 C19 H19 125.5 . .
C18 C19 H19 125.5 . .
Fe2 C19 H19 125.3 . .
C11 C10 C14 107.6(7) . .
C11 C10 Fe1 70.6(5) . .
C14 C10 Fe1 69.4(4) . .
C11 C10 H10 126.2 . .
C14 C10 H10 126.2 . .
Fe1 C10 H10 125.4 . .
C13 C12 C11 107.6(7) . .
C13 C12 Fe1 69.7(4) . .
C11 C12 Fe1 69.9(4) . .
C13 C12 H12 126.2 . .
C11 C12 H12 126.2 . .
Fe1 C12 H12 125.7 . .
C23 C27 C26 107.3(7) . .
C23 C27 Fe2 69.7(4) . .
C26 C27 Fe2 69.5(3) . .
C23 C27 H27 126.4 . .
C26 C27 H27 126.4 . .
Fe2 C27 H27 126.0 . .
C39 Fe3 C32 127.2(2) . .
C39 Fe3 C38 40.9(2) . .
C32 Fe3 C38 164.5(2) . .
C39 Fe3 C36 106.6(2) . .
C32 Fe3 C36 41.0(2) . .
C38 Fe3 C36 125.8(2) . .
C39 Fe3 C34 151.3(2) . .
C32 Fe3 C34 68.6(2) . .
C38 Fe3 C34 117.7(2) . .
C36 Fe3 C34 68.4(2) . .
C39 Fe3 C35 117.2(2) . .
C32 Fe3 C35 68.9(2) . .
C38 Fe3 C35 106.1(2) . .
C36 Fe3 C35 40.9(2) . .
C34 Fe3 C35 40.4(2) . .
C39 Fe3 C40 40.7(2) . .
C32 Fe3 C40 108.4(2) . .
C38 Fe3 C40 68.7(2) . .
C36 Fe3 C40 118.4(2) . .
C34 Fe3 C40 166.8(2) . .
C35 Fe3 C40 151.8(2) . .
C39 Fe3 C37 68.6(2) . .
C32 Fe3 C37 153.7(2) . .
C38 Fe3 C37 40.8(2) . .
C36 Fe3 C37 164.0(2) . .
C34 Fe3 C37 108.0(2) . .
C35 Fe3 C37 126.4(2) . .
C40 Fe3 C37 68.6(2) . .
C39 Fe3 C41 68.3(2) . .
C32 Fe3 C41 119.6(2) . .
C38 Fe3 C41 68.7(2) . .
C36 Fe3 C41 152.9(2) . .
C34 Fe3 C41 128.9(2) . .
C35 Fe3 C41 165.6(2) . .
C40 Fe3 C41 40.4(2) . .
C37 Fe3 C41 41.1(2) . .
C39 Fe3 C33 166.2(2) . .
C32 Fe3 C33 41.3(2) . .
C38 Fe3 C33 152.2(2) . .
C36 Fe3 C33 69.2(2) . .
C34 Fe3 C33 40.7(2) . .
C35 Fe3 C33 68.8(2) . .
C40 Fe3 C33 128.7(2) . .
C37 Fe3 C33 119.0(2) . .
C41 Fe3 C33 109.1(2) . .
N16 Cu2 N15 170.21(17) 2_646 .
N16 Cu2 N11 92.89(16) 2_646 .
N15 Cu2 N11 88.38(16) . .
N16 Cu2 N12 87.20(16) 2_646 2_646
N15 Cu2 N12 90.89(16) . 2_646
N11 Cu2 N12 176.18(17) . 2_646
N16 Cu2 N10 100.90(18) 2_646 .
N15 Cu2 N10 88.86(18) . .
N11 Cu2 N10 87.36(17) . .
N12 Cu2 N10 96.37(17) 2_646 .
N16 Cu2 N10 82.95(16) 2_646 2_646
N15 Cu2 N10 87.28(16) . 2_646
N11 Cu2 N10 93.50(16) . 2_646
N12 Cu2 N10 82.72(15) 2_646 2_646
N10 Cu2 N10 176.02(11) . 2_646
C45 Fe4 C54 124.3(3) . .
C45 Fe4 C52 156.0(5) . .
C54 Fe4 C52 67.2(4) . .
C45 Fe4 C50 106.1(3) . .
C54 Fe4 C50 40.2(3) . .
C52 Fe4 C50 68.2(5) . .
C45 Fe4 C51 119.6(5) . .
C54 Fe4 C51 67.4(4) . .
C52 Fe4 C51 41.0(6) . .
C50 Fe4 C51 40.3(5) . .
C45 Fe4 C48 69.2(3) . .
C54 Fe4 C48 154.7(4) . .
C52 Fe4 C48 109.7(5) . .
C50 Fe4 C48 164.3(4) . .
C51 Fe4 C48 127.9(5) . .
C45 Fe4 C53 161.3(4) . .
C54 Fe4 C53 40.2(4) . .
C52 Fe4 C53 40.3(5) . .
C50 Fe4 C53 68.4(4) . .
C51 Fe4 C53 68.5(5) . .
C48 Fe4 C53 120.8(4) . .
C45 Fe4 C49 41.4(3) . .
C54 Fe4 C49 162.2(3) . .
C52 Fe4 C49 121.6(4) . .
C50 Fe4 C49 125.2(3) . .
C51 Fe4 C49 108.1(4) . .
C48 Fe4 C49 41.5(3) . .
C53 Fe4 C49 156.2(4) . .
C45 Fe4 C46 41.7(2) . .
C54 Fe4 C46 106.8(3) . .
C52 Fe4 C46 161.7(6) . .
C50 Fe4 C46 119.2(3) . .
C51 Fe4 C46 154.7(6) . .
C48 Fe4 C46 67.9(3) . .
C53 Fe4 C46 124.0(4) . .
C49 Fe4 C46 69.5(3) . .
C45 Fe4 C47 69.8(3) . .
C54 Fe4 C47 119.7(3) . .
C52 Fe4 C47 125.8(6) . .
C50 Fe4 C47 153.9(4) . .
C51 Fe4 C47 164.0(6) . .
C48 Fe4 C47 40.1(4) . .
C53 Fe4 C47 106.9(4) . .
C49 Fe4 C47 69.5(3) . .
C46 Fe4 C47 40.7(3) . .
O4 Cl1 O3 110.0(3) . .
O4 Cl1 O5 109.2(3) . .
O3 Cl1 O5 108.9(3) . .
O4 Cl1 O2 110.6(3) . .
O3 Cl1 O2 109.1(2) . .
O5 Cl1 O2 109.0(3) . .
C30 N12 N11 107.8(4) . .
C30 N12 Cu2 128.6(4) . 2_656
N11 N12 Cu2 123.6(3) . 2_656
C43 N16 N15 107.1(4) . .
C43 N16 Cu2 130.9(4) . 2_656
N15 N16 Cu2 121.7(3) . 2_656
C43 N17 C42 106.9(4) . .
C43 N17 N18 123.9(5) . .
C42 N17 N18 128.7(5) . .
C29 N13 C30 106.8(4) . .
C29 N13 N14 123.3(4) . .
C30 N13 N14 129.9(4) . .
C42 N15 N16 107.4(4) . .
C42 N15 Cu2 128.1(4) . .
N16 N15 Cu2 124.6(3) . .
C29 N11 N12 107.4(4) . .
C29 N11 Cu2 129.6(4) . .
N12 N11 Cu2 122.1(3) . .
N15 C42 N17 109.3(5) . .
N15 C42 H42 125.3 . .
N17 C42 H42 125.3 . .
N11 C29 N13 108.9(4) . .
N11 C29 H29 125.5 . .
N13 C29 H29 125.5 . .
N13 N14 C31 111.2(4) . .
C28 N10 Cu2 135.1(5) . .
N10 C28 S2 176.9(5) . .
N12 C30 N13 109.0(5) . .
N12 C30 H30 125.5 . .
N13 C30 H30 125.5 . .
C40 C39 C38 108.5(5) . .
C40 C39 Fe3 70.3(3) . .
C38 C39 Fe3 69.7(3) . .
C40 C39 H39 125.8 . .
C38 C39 H39 125.8 . .
Fe3 C39 H39 125.8 . .
N17 N18 C44 109.3(4) . .
C36 C32 C33 108.5(4) . .
C36 C32 C31 125.8(5) . .
C33 C32 C31 125.7(5) . .
C36 C32 Fe3 69.9(3) . .
C33 C32 Fe3 70.3(3) . .
C31 C32 Fe3 127.4(4) . .
C32 C36 C35 107.6(5) . .
C32 C36 Fe3 69.0(3) . .
C35 C36 Fe3 69.6(3) . .
C32 C36 H36 126.2 . .
C35 C36 H36 126.2 . .
Fe3 C36 H36 126.7 . .
C38 C37 C41 107.5(5) . .
C38 C37 Fe3 69.1(3) . .
C41 C37 Fe3 69.7(3) . .
C38 C37 H37 126.3 . .
C41 C37 H37 126.3 . .
Fe3 C37 H37 126.4 . .
C45 C44 N18 110.3(5) . .
C45 C44 H44A 109.6 . .
N18 C44 H44A 109.6 . .
C45 C44 H44B 109.6 . .
N18 C44 H44B 109.6 . .
H44A C44 H44B 108.1 . .
C34 C33 C32 106.5(5) . .
C34 C33 Fe3 69.2(3) . .
C32 C33 Fe3 68.5(3) . .
C34 C33 H33 126.7 . .
C32 C33 H33 126.7 . .
Fe3 C33 H33 127.1 . .
N14 C31 C32 108.5(4) . .
N14 C31 H31A 110.0 . .
C32 C31 H31A 110.0 . .
N14 C31 H31B 110.0 . .
C32 C31 H31B 110.0 . .
H31A C31 H31B 108.4 . .
C39 C38 C37 108.0(5) . .
C39 C38 Fe3 69.4(3) . .
C37 C38 Fe3 70.1(3) . .
C39 C38 H38 126.0 . .
C37 C38 H38 126.0 . .
Fe3 C38 H38 126.1 . .
C47 C46 C45 108.4(7) . .
C47 C46 Fe4 70.0(4) . .
C45 C46 Fe4 68.2(3) . .
C47 C46 H46 125.8 . .
C45 C46 H46 125.8 . .
Fe4 C46 H46 127.6 . .
C35 C34 C33 109.4(5) . .
C35 C34 Fe3 69.8(3) . .
C33 C34 Fe3 70.1(3) . .
C35 C34 H34 125.3 . .
C33 C34 H34 125.3 . .
Fe3 C34 H34 126.4 . .
C49 C45 C46 107.7(6) . .
C49 C45 C44 126.1(6) . .
C46 C45 C44 125.9(6) . .
C49 C45 Fe4 70.0(4) . .
C46 C45 Fe4 70.1(3) . .
C44 C45 Fe4 130.3(4) . .
C40 C41 C37 107.9(5) . .
C40 C41 Fe3 69.5(3) . .
C37 C41 Fe3 69.2(3) . .
C40 C41 H41 126.0 . .
C37 C41 H41 126.0 . .
Fe3 C41 H41 126.8 . .
C34 C35 C36 108.1(5) . .
C34 C35 Fe3 69.8(3) . .
C36 C35 Fe3 69.5(3) . .
C34 C35 H35 126.0 . .
C36 C35 H35 126.0 . .
Fe3 C35 H35 126.3 . .
C41 C40 C39 108.1(5) . .
C41 C40 Fe3 70.1(3) . .
C39 C40 Fe3 69.0(3) . .
C41 C40 H40 126.0 . .
C39 C40 H40 126.0 . .
Fe3 C40 H40 126.4 . .
C53 C54 C50 110.3(9) . .
C53 C54 Fe4 70.6(5) . .
C50 C54 Fe4 70.4(5) . .
C53 C54 H54 124.8 . .
C50 C54 H54 124.8 . .
Fe4 C54 H54 125.8 . .
C54 C53 C52 106.6(11) . .
C54 C53 Fe4 69.3(4) . .
C52 C53 Fe4 69.6(5) . .
C54 C53 H53 126.7 . .
C52 C53 H53 126.7 . .
Fe4 C53 H53 126.0 . .
C50 C51 C52 107.6(9) . .
C50 C51 Fe4 69.8(5) . .
C52 C51 Fe4 69.4(7) . .
C50 C51 H51 126.2 . .
C52 C51 H51 126.2 . .
Fe4 C51 H51 126.1 . .
C54 C50 C51 107.1(10) . .
C54 C50 Fe4 69.4(5) . .
C51 C50 Fe4 69.9(7) . .
C54 C50 H50 126.4 . .
C51 C50 H50 126.4 . .
Fe4 C50 H50 125.9 . .
C45 C49 C48 106.2(7) . .
C45 C49 Fe4 68.5(4) . .
C48 C49 Fe4 69.1(5) . .
C45 C49 H49 126.9 . .
C48 C49 H49 126.9 . .
Fe4 C49 H49 127.0 . .
C48 C47 C46 107.4(7) . .
C48 C47 Fe4 69.3(5) . .
C46 C47 Fe4 69.3(4) . .
C48 C47 H47 126.3 . .
C46 C47 H47 126.3 . .
Fe4 C47 H47 126.7 . .
O9 Cl2 O6 109.0(4) . .
O9 Cl2 O7 109.7(4) . .
O6 Cl2 O7 109.8(3) . .
O9 Cl2 O8 109.2(3) . .
O6 Cl2 O8 109.8(3) . .
O7 Cl2 O8 109.3(3) . .
C5 C9 C8 108.1(5) . .
C5 C9 Fe1 69.1(3) . .
C8 C9 Fe1 70.0(4) . .
C5 C9 H9 125.9 . .
C8 C9 H9 125.9 . .
Fe1 C9 H9 126.6 . .
C47 C48 C49 110.2(7) . .
C47 C48 Fe4 70.6(5) . .
C49 C48 Fe4 69.4(5) . .
C47 C48 H48 124.9 . .
C49 C48 H48 124.9 . .
Fe4 C48 H48 126.7 . .
C53 C52 C51 108.4(10) . .
C53 C52 Fe4 70.1(5) . .
C51 C52 Fe4 69.6(6) . .
C53 C52 H52 125.8 . .
C51 C52 H52 125.8 . .
Fe4 C52 H52 126.1 . .
N20 C62 C61 178.0(9) . .
C56 C55 H55A 109.5 . .
C56 C55 H55B 109.5 . .
H55A C55 H55B 109.5 . .
C56 C55 H55C 109.5 . .
H55A C55 H55C 109.5 . .
H55B C55 H55C 109.5 . .
N19 C60 C59 179.1(9) . .
C60 C59 H59A 109.5 . .
C60 C59 H59B 109.5 . .
H59A C59 H59B 109.5 . .
C60 C59 H59C 109.5 . .
H59A C59 H59C 109.5 . .
H59B C59 H59C 109.5 . .
C62 C61 H61A 109.5 . .
C62 C61 H61B 109.5 . .
H61A C61 H61B 109.5 . .
C62 C61 H61C 109.5 . .
H61A C61 H61C 109.5 . .
H61B C61 H61C 109.5 . .
O1 C57 C58 110.3(7) . .
O1 C57 H57A 109.6 . .
C58 C57 H57A 109.6 . .
O1 C57 H57B 109.6 . .
C58 C57 H57B 109.6 . .
H57A C57 H57B 108.1 . .
O1 C56 C55 111.2(7) . .
O1 C56 H56A 109.4 . .
C55 C56 H56A 109.4 . .
O1 C56 H56B 109.4 . .
C55 C56 H56B 109.4 . .
H56A C56 H56B 108.0 . .
C57 O1 C56 114.9(6) . .
C57 C58 H58A 109.5 . .
C57 C58 H58B 109.5 . .
H58A C58 H58B 109.5 . .
C57 C58 H58C 109.5 . .
H58A C58 H58C 109.5 . .
H58B C58 H58C 109.5 . .
N16 C43 N17 109.4(5) . .
N16 C43 H43 125.3 . .
N17 C43 H43 125.3 . .

loop_
_geom_bond_atom_site_label_1
_geom_bond_atom_site_label_2
_geom_bond_distance
_geom_bond_site_symmetry_2
Cu1 N2 2.018(4) .
Cu1 N3 2.026(4) 2_556
Cu1 N7 2.040(4) 2_556
Cu1 N6 2.049(4) .
Cu1 N1 2.417(5) 2_556
Cu1 N1 2.429(5) .
Fe1 C5 2.024(5) .
Fe1 C14 2.027(7) .
Fe1 C6 2.030(5) .
Fe1 C9 2.038(6) .
Fe1 C10 2.039(7) .
Fe1 C13 2.039(7) .
Fe1 C12 2.047(6) .
Fe1 C11 2.049(7) .
Fe1 C8 2.050(6) .
Fe1 C7 2.052(6) .
Fe2 C21 2.034(7) .
Fe2 C19 2.036(6) .
Fe2 C24 2.039(7) .
Fe2 C22 2.040(6) .
Fe2 C25 2.040(6) .
Fe2 C26 2.042(6) .
Fe2 C23 2.044(7) .
Fe2 C27 2.047(6) .
Fe2 C18 2.049(5) .
Fe2 C20 2.055(6) .
S1 C1 1.624(6) .
N6 C15 1.313(6) .
N6 N7 1.371(6) .
N2 C3 1.305(7) .
N2 N3 1.391(6) .
N1 C1 1.166(7) .
N1 Cu1 2.417(5) 2_546
N4 C3 1.342(7) .
N4 C2 1.344(7) .
N4 N5 1.408(6) .
N8 C15 1.351(7) .
N8 C16 1.354(7) .
N8 N9 1.415(5) .
C2 N3 1.310(6) .
C2 H2 0.9500 .
N5 C4 1.498(7) .
C3 H3 0.9500 .
N3 Cu1 2.026(4) 2_546
N7 C16 1.320(6) .
N7 Cu1 2.040(4) 2_546
N9 C17 1.485(7) .
C15 H15 0.9500 .
C16 H16 0.9500 .
C4 C5 1.489(7) .
C4 H4A 0.9900 .
C4 H4B 0.9900 .
C18 C19 1.420(8) .
C18 C22 1.423(9) .
C18 C17 1.492(8) .
C17 H17A 0.9900 .
C17 H17B 0.9900 .
C22 C21 1.428(8) .
C22 H22 0.9500 .
C24 C23 1.412(11) .
C24 C25 1.420(10) .
C24 H24 0.9500 .
C7 C8 1.394(10) .
C7 C6 1.437(9) .
C7 H7 0.9500 .
C5 C9 1.418(8) .
C5 C6 1.436(7) .
C13 C12 1.398(10) .
C13 C14 1.408(10) .
C13 H13 0.9500 .
C8 C9 1.429(9) .
C8 H8 0.9500 .
C6 H6 0.9500 .
C23 C27 1.410(11) .
C23 H23 0.9500 .
C20 C21 1.393(10) .
C20 C19 1.409(9) .
C20 H20 0.9500 .
C21 H21 0.9500 .
C26 C27 1.420(9) .
C26 C25 1.431(10) .
C26 H26 0.9500 .
C11 C10 1.385(14) .
C11 C12 1.412(11) .
C11 H11 0.9500 .
C14 C10 1.403(14) .
C14 H14 0.9500 .
C25 H25 0.9500 .
C19 H19 0.9500 .
C10 H10 0.9500 .
C12 H12 0.9500 .
C27 H27 0.9500 .
Fe3 C39 2.031(6) .
Fe3 C32 2.032(5) .
Fe3 C38 2.035(5) .
Fe3 C36 2.044(5) .
Fe3 C34 2.044(6) .
Fe3 C35 2.045(6) .
Fe3 C40 2.047(5) .
Fe3 C37 2.048(5) .
Fe3 C41 2.055(5) .
Fe3 C33 2.056(5) .
Cu2 N16 2.017(4) 2_646
Cu2 N15 2.032(4) .
Cu2 N11 2.038(4) .
Cu2 N12 2.040(4) 2_646
Cu2 N10 2.265(5) .
Cu2 N10 2.667(6) 2_646
Fe4 C45 2.017(6) .
Fe4 C54 2.020(8) .
Fe4 C52 2.030(8) .
Fe4 C50 2.033(9) .
Fe4 C51 2.033(11) .
Fe4 C48 2.034(9) .
Fe4 C53 2.037(8) .
Fe4 C49 2.037(7) .
Fe4 C46 2.044(6) .
Fe4 C47 2.052(9) .
Cl1 O4 1.432(5) .
Cl1 O3 1.439(4) .
Cl1 O5 1.445(5) .
Cl1 O2 1.453(4) .
S2 C28 1.628(6) .
N12 C30 1.308(6) .
N12 N11 1.377(6) .
N12 Cu2 2.040(4) 2_656
N16 C43 1.314(6) .
N16 N15 1.391(6) .
N16 Cu2 2.017(4) 2_656
N17 C43 1.344(7) .
N17 C42 1.354(7) .
N17 N18 1.410(6) .
N13 C29 1.351(6) .
N13 C30 1.356(7) .
N13 N14 1.403(5) .
N15 C42 1.305(6) .
N11 C29 1.318(6) .
C42 H42 0.9500 .
C29 H29 0.9500 .
N14 C31 1.478(7) .
N10 C28 1.156(7) .
C30 H30 0.9500 .
C39 C40 1.418(7) .
C39 C38 1.420(8) .
C39 H39 0.9500 .
N18 C44 1.495(7) .
C32 C36 1.428(7) .
C32 C33 1.441(7) .
C32 C31 1.488(7) .
C36 C35 1.430(8) .
C36 H36 0.9500 .
C37 C38 1.423(8) .
C37 C41 1.439(7) .
C37 H37 0.9500 .
C44 C45 1.473(8) .
C44 H44A 0.9900 .
C44 H44B 0.9900 .
C33 C34 1.427(7) .
C33 H33 0.9500 .
C31 H31A 0.9900 .
C31 H31B 0.9900 .
C38 H38 0.9500 .
C46 C47 1.424(10) .
C46 C45 1.446(8) .
C46 H46 0.9500 .
C34 C35 1.412(9) .
C34 H34 0.9500 .
C45 C49 1.435(10) .
C41 C40 1.416(8) .
C41 H41 0.9500 .
C35 H35 0.9500 .
C40 H40 0.9500 .
C54 C53 1.393(13) .
C54 C50 1.394(11) .
C54 H54 0.9500 .
C53 C52 1.402(17) .
C53 H53 0.9500 .
C51 C50 1.401(16) .
C51 C52 1.42(2) .
C51 H51 0.9500 .
C50 H50 0.9500 .
C49 C48 1.442(12) .
C49 H49 0.9500 .
C47 C48 1.401(13) .
C47 H47 0.9500 .
Cl2 O9 1.417(6) .
Cl2 O6 1.432(5) .
Cl2 O7 1.435(4) .
Cl2 O8 1.452(4) .
C9 H9 0.9500 .
C48 H48 0.9500 .
C52 H52 0.9500 .
C62 N20 1.157(9) .
C62 C61 1.457(10) .
C55 C56 1.472(11) .
C55 H55A 0.9800 .
C55 H55B 0.9800 .
C55 H55C 0.9800 .
C60 N19 1.149(9) .
C60 C59 1.474(10) .
C59 H59A 0.9800 .
C59 H59B 0.9800 .
C59 H59C 0.9800 .
C61 H61A 0.9800 .
C61 H61B 0.9800 .
C61 H61C 0.9800 .
C57 O1 1.407(8) .
C57 C58 1.481(12) .
C57 H57A 0.9900 .
C57 H57B 0.9900 .
C56 O1 1.413(10) .
C56 H56A 0.9900 .
C56 H56B 0.9900 .
C58 H58A 0.9800 .
C58 H58B 0.9800 .
C58 H58C 0.9800 .
C43 H43 0.9500 .
